data_4021246
loop_
_publ_author_name
'Arjan W. Kleij'
'Beatriz Souto'
'C\'esar J. Pastor'
'Pilar Prados'
'Javier de Mendoza'

_publ_section_title
;
 Multinuclear Calixarene Synthons with Covalently
 Linked Aryl-Palladium(II) Complexes
;
_journal_name_full 'Journal of Organic Chemistry'
_journal_page_first 6394
_journal_page_last 6403
_journal_paper_doi 10.1021/jo0494782
_journal_volume 69
_journal_year 2004
_chemical_formula_sum 'C52 H63 Cl2 I O4'
_chemical_formula_weight 949.82
_space_group_IT_number 61
_symmetry_cell_setting orthorhombic
_symmetry_space_group_name_Hall '-P 2ac 2ab'
_symmetry_space_group_name_H-M 'P b c a'
_cell_angle_alpha 90.00
_cell_angle_beta 90.00
_cell_angle_gamma 90.00
_cell_formula_units_Z 8
_cell_length_a 25.1927(7)
_cell_length_b 12.5759(4)
_cell_length_c 30.9084(9)
_cell_measurement_temperature 273(2)
_cell_volume 9792.4(5)
_diffrn_ambient_temperature 273(2)
_exptl_crystal_density_diffrn 1.289
_cod_depositor_comments
;
The following automatic conversions were performed:
'_symmetry_cell_setting' value 'Orthorhombic' changed to 'orthorhombic'
according to '/home/saulius/struct/CIF-dictionaries/cif_core.dic'
dictionary named 'cif_core.dic' version 2.4.1 from 2010-06-29.

Automatic conversion script
Id: cif_fix_enum 1527 2010-12-29 10:47:43Z saulius 
;
_cod_database_code 4021246

loop_
_symmetry_equiv_pos_as_xyz
'x, y, z'
'-x+1/2, -y, z+1/2'
'-x, y+1/2, -z+1/2'
'x+1/2, -y+1/2, -z'
'-x, -y, -z'
'x-1/2, y, -z-1/2'
'x, -y-1/2, z-1/2'
'-x-1/2, y-1/2, z'

loop_
_atom_site_label
_atom_site_type_symbol
_atom_site_fract_x
_atom_site_fract_y
_atom_site_fract_z
_atom_site_U_iso_or_equiv
_atom_site_adp_type
_atom_site_occupancy
_atom_site_symmetry_multiplicity
_atom_site_calc_flag
_atom_site_refinement_flags
_atom_site_disorder_assembly
_atom_site_disorder_group
C1 C 0.0328(2) 0.9574(5) 0.95093(18) 0.0463(14) Uani 1 1 d . . .
C2 C 0.0359(2) 0.8613(5) 0.97205(17) 0.0477(15) Uani 1 1 d . . .
C3 C -0.0074(2) 0.7902(5) 0.97131(18) 0.0482(15) Uani 1 1 d . . .
C4 C -0.0535(3) 0.8212(5) 0.94982(19) 0.0507(15) Uani 1 1 d . . .
C5 C -0.0580(2) 0.9182(5) 0.92833(19) 0.0536(16) Uani 1 1 d . . .
C6 C -0.0142(3) 0.9850(5) 0.9297(2) 0.0527(16) Uani 1 1 d . . .
C7 C -0.1094(3) 0.9485(5) 0.9052(2) 0.0622(18) Uani 1 1 d . . .
C8 C -0.1225(4) 0.8628(8) 0.8718(3) 0.114(3) Uani 1 1 d . . .
H8A H -0.0946 0.8590 0.8507 0.171 Uiso 1 1 calc R . .
H8B H -0.1553 0.8802 0.8576 0.171 Uiso 1 1 calc R . .
H8C H -0.1260 0.7953 0.8860 0.171 Uiso 1 1 calc R . .
C9 C -0.1547(3) 0.9542(7) 0.9375(3) 0.087(2) Uani 1 1 d . . .
H9A H -0.1558 0.8896 0.9541 0.130 Uiso 1 1 calc R . .
H9B H -0.1876 0.9631 0.9224 0.130 Uiso 1 1 calc R . .
H9C H -0.1492 1.0134 0.9566 0.130 Uiso 1 1 calc R . .
C10 C -0.1056(3) 1.0563(7) 0.8828(3) 0.094(3) Uani 1 1 d . . .
H10A H -0.0957 1.1096 0.9035 0.141 Uiso 1 1 calc R . .
H10B H -0.1393 1.0742 0.8704 0.141 Uiso 1 1 calc R . .
H10C H -0.0793 1.0530 0.8603 0.141 Uiso 1 1 calc R . .
C11 C -0.0041(3) 0.6796(5) 0.9915(2) 0.0572(17) Uani 1 1 d . . .
C12 C 0.0174(3) 0.5976(5) 0.96016(19) 0.0509(15) Uani 1 1 d . . .
C13 C 0.0712(2) 0.5780(5) 0.95566(19) 0.0510(15) Uani 1 1 d . . .
C14 C 0.0899(2) 0.5092(5) 0.92372(19) 0.0519(15) Uani 1 1 d . . .
C15 C 0.0523(3) 0.4573(6) 0.8984(2) 0.0561(18) Uani 1 1 d . . .
C16 C -0.0015(3) 0.4721(5) 0.9016(2) 0.0572(16) Uani 1 1 d . . .
C17 C -0.0171(3) 0.5446(6) 0.9330(2) 0.0595(19) Uani 1 1 d . . .
C18 C -0.0412(3) 0.4171(6) 0.8720(2) 0.075(2) Uani 1 1 d . . .
C19 C -0.0205(4) 0.3195(11) 0.8508(6) 0.215(9) Uani 1 1 d . . .
H19A H -0.0107 0.2686 0.8725 0.323 Uiso 1 1 calc R . .
H19B H 0.0101 0.3373 0.8337 0.323 Uiso 1 1 calc R . .
H19C H -0.0474 0.2897 0.8325 0.323 Uiso 1 1 calc R . .
C20 C -0.0908(4) 0.3825(10) 0.8947(4) 0.147(5) Uani 1 1 d . . .
H20A H -0.1124 0.3418 0.8752 0.220 Uiso 1 1 calc R . .
H20B H -0.1102 0.4440 0.9042 0.220 Uiso 1 1 calc R . .
H20C H -0.0817 0.3396 0.9193 0.220 Uiso 1 1 calc R . .
C21 C -0.0586(6) 0.4916(12) 0.8364(4) 0.203(8) Uani 1 1 d . . .
H21A H -0.0294 0.5041 0.8171 0.304 Uiso 1 1 calc R . .
H21B H -0.0698 0.5579 0.8488 0.304 Uiso 1 1 calc R . .
H21C H -0.0875 0.4604 0.8207 0.304 Uiso 1 1 calc R . .
C22 C 0.1485(3) 0.4957(6) 0.9146(2) 0.0526(16) Uani 1 1 d . . .
C23 C 0.1686(2) 0.5734(5) 0.88097(19) 0.0484(15) Uani 1 1 d . . .
C24 C 0.1943(2) 0.6692(5) 0.89113(19) 0.0462(14) Uani 1 1 d . . .
C25 C 0.2074(2) 0.7435(5) 0.8605(2) 0.0489(15) Uani 1 1 d . . .
C26 C 0.1950(3) 0.7193(6) 0.8175(2) 0.0565(17) Uani 1 1 d . . .
C27 C 0.1705(3) 0.6259(5) 0.8049(2) 0.0589(17) Uani 1 1 d . . .
C28 C 0.1582(3) 0.5546(6) 0.8379(2) 0.0558(16) Uani 1 1 d . . .
C29 C 0.1559(3) 0.6017(6) 0.7579(2) 0.071(2) Uani 1 1 d . . .
C30 C 0.1662(7) 0.6970(9) 0.7281(3) 0.111(4) Uani 1 1 d . . .
C31 C 0.1906(5) 0.5122(10) 0.7420(3) 0.092(3) Uani 1 1 d . . .
C32 C 0.0979(4) 0.5679(8) 0.7551(3) 0.108(3) Uani 1 1 d . . .
H32A H 0.0884 0.5567 0.7254 0.163 Uiso 1 1 calc R . .
H32B H 0.0758 0.6226 0.7672 0.163 Uiso 1 1 calc R . .
H32C H 0.0929 0.5031 0.7710 0.163 Uiso 1 1 calc R . .
C33 C 0.2299(3) 0.8515(6) 0.8717(3) 0.0542(16) Uani 1 1 d . . .
C34 C 0.1871(2) 0.9357(5) 0.8735(2) 0.0501(15) Uani 1 1 d . . .
C35 C 0.1560(2) 0.9494(5) 0.9105(2) 0.0494(15) Uani 1 1 d . . .
C36 C 0.1145(2) 1.0239(5) 0.9109(2) 0.0488(15) Uani 1 1 d . . .
C37 C 0.1061(3) 1.0830(5) 0.8744(2) 0.0549(16) Uani 1 1 d . . .
C38 C 0.1360(2) 1.0717(5) 0.8366(2) 0.0531(15) Uani 1 1 d . . .
C39 C 0.1762(3) 0.9975(5) 0.8378(2) 0.0542(16) Uani 1 1 d . . .
C40 C 0.1233(3) 1.1375(6) 0.7961(2) 0.0699(19) Uani 1 1 d . . .
C41 C 0.1578(5) 1.1107(9) 0.7582(3) 0.136(4) Uani 1 1 d . . .
H41A H 0.1525 1.0377 0.7503 0.205 Uiso 1 1 calc R . .
H41B H 0.1943 1.1216 0.7658 0.205 Uiso 1 1 calc R . .
H41C H 0.1487 1.1556 0.7342 0.205 Uiso 1 1 calc R . .
C42 C 0.1310(4) 1.2563(7) 0.8080(3) 0.119(3) Uani 1 1 d . . .
H42A H 0.1683 1.2723 0.8090 0.179 Uiso 1 1 calc R . .
H42B H 0.1154 1.2700 0.8357 0.179 Uiso 1 1 calc R . .
H42C H 0.1143 1.3000 0.7865 0.179 Uiso 1 1 calc R . .
C43 C 0.0645(4) 1.1238(8) 0.7833(3) 0.108(3) Uani 1 1 d . . .
H43A H 0.0561 1.1715 0.7601 0.162 Uiso 1 1 calc R . .
H43B H 0.0424 1.1394 0.8078 0.162 Uiso 1 1 calc R . .
H43C H 0.0585 1.0519 0.7742 0.162 Uiso 1 1 calc R . .
C44 C 0.0784(3) 1.0365(7) 0.9500(3) 0.0569(18) Uani 1 1 d . . .
C45 C 0.2553(3) 0.6616(8) 0.9511(2) 0.069(2) Uani 1 1 d . . .
C46 C 0.2616(3) 0.7191(5) 0.9938(2) 0.0587(17) Uani 1 1 d . . .
C47 C 0.3007(3) 0.7961(7) 0.9994(3) 0.075(2) Uani 1 1 d . . .
C48 C 0.3046(4) 0.8491(8) 1.0384(3) 0.084(3) Uani 1 1 d . . .
C49 C 0.2710(3) 0.8273(7) 1.0713(2) 0.074(2) Uani 1 1 d . . .
C50 C 0.2324(3) 0.7524(8) 1.0660(3) 0.086(3) Uani 1 1 d . . .
C51 C 0.2279(3) 0.6994(7) 1.0280(3) 0.076(2) Uani 1 1 d . . .
C52 C 0.0496(6) 0.8380(9) 0.8345(4) 0.155(5) Uani 1 1 d . . .
H52A H 0.0864 0.8493 0.8265 0.186 Uiso 1 1 calc R . .
H52B H 0.0389 0.8965 0.8530 0.186 Uiso 1 1 calc R . .
O1 O 0.1647(2) 0.8940(5) 0.94801(19) 0.0655(17) Uani 1 1 d . . .
O2 O 0.0800(2) 0.8291(4) 0.99467(16) 0.0645(13) Uani 1 1 d . . .
O3 O 0.1080(2) 0.6217(5) 0.98260(16) 0.0661(14) Uani 1 1 d . . .
O4 O 0.20429(15) 0.6947(3) 0.93440(12) 0.0559(11) Uani 1 1 d . . .
I1 I 0.27979(3) 0.90548(7) 1.13079(2) 0.1211(4) Uani 1 1 d . . .
Cl1 Cl 0.04512(19) 0.7303(3) 0.86091(11) 0.1842(17) Uani 1 1 d . . .
Cl2 Cl 0.0095(2) 0.8395(3) 0.78663(12) 0.1994(18) Uani 1 1 d . . .
H1 H 0.178(3) 0.860(5) 0.944(2) 0.03(2) Uiso 1 1 d . . .
H2 H 0.104(3) 0.855(7) 0.985(3) 0.09(4) Uiso 1 1 d . . .
H3 H 0.102(3) 0.673(5) 0.990(2) 0.06(3) Uiso 1 1 d . . .
H4 H -0.084(2) 0.775(4) 0.9457(17) 0.045(15) Uiso 1 1 d . . .
H6 H -0.015(2) 1.053(4) 0.9155(17) 0.040(15) Uiso 1 1 d . . .
H11A H -0.041(3) 0.655(5) 1.0008(19) 0.060(18) Uiso 1 1 d . . .
H11B H 0.015(3) 0.684(5) 1.016(2) 0.06(2) Uiso 1 1 d . . .
H15 H 0.061(2) 0.426(4) 0.8787(18) 0.031(16) Uiso 1 1 d . . .
H17 H -0.046(2) 0.558(5) 0.9366(18) 0.045(19) Uiso 1 1 d . . .
H22A H 0.169(2) 0.500(4) 0.9396(17) 0.035(14) Uiso 1 1 d . . .
H22B H 0.158(2) 0.422(5) 0.9044(18) 0.055(17) Uiso 1 1 d . . .
H26 H 0.2035(18) 0.765(4) 0.7990(16) 0.023(14) Uiso 1 1 d . . .
H28 H 0.141(2) 0.486(5) 0.830(2) 0.07(2) Uiso 1 1 d . . .
H30A H 0.156(3) 0.685(5) 0.700(3) 0.08(2) Uiso 1 1 d . . .
H30B H 0.139(3) 0.743(7) 0.739(3) 0.10(3) Uiso 1 1 d . . .
H30C H 0.208(4) 0.713(8) 0.730(3) 0.13(4) Uiso 1 1 d . . .
H31A H 0.193(3) 0.455(6) 0.756(2) 0.06(3) Uiso 1 1 d . . .
H31B H 0.182(2) 0.483(5) 0.715(2) 0.061(19) Uiso 1 1 d . . .
H31C H 0.231(3) 0.526(6) 0.741(2) 0.09(3) Uiso 1 1 d . . .
H33A H 0.253(2) 0.873(4) 0.8519(18) 0.038(16) Uiso 1 1 d . . .
H33B H 0.247(2) 0.852(4) 0.8966(18) 0.033(15) Uiso 1 1 d . . .
H37 H 0.081(2) 1.130(4) 0.8717(15) 0.029(14) Uiso 1 1 d . . .
H39 H 0.198(3) 0.986(5) 0.811(2) 0.067(19) Uiso 1 1 d . . .
H44A H 0.0687(19) 1.113(4) 0.9497(16) 0.034(14) Uiso 1 1 d . . .
H44B H 0.093(2) 1.030(4) 0.9708(18) 0.036(19) Uiso 1 1 d . . .
H45A H 0.285(2) 0.691(5) 0.928(2) 0.060(18) Uiso 1 1 d . . .
H45B H 0.253(3) 0.587(6) 0.957(2) 0.09(3) Uiso 1 1 d . . .
H47 H 0.327(3) 0.802(7) 0.977(3) 0.11(3) Uiso 1 1 d . . .
H48 H 0.329(3) 0.891(5) 1.043(2) 0.07(2) Uiso 1 1 d . . .
H50 H 0.211(2) 0.735(5) 1.089(2) 0.07(2) Uiso 1 1 d . . .
H51 H 0.203(3) 0.648(5) 1.0255(19) 0.057(19) Uiso 1 1 d . . .

loop_
_atom_site_aniso_label
_atom_site_aniso_U_11
_atom_site_aniso_U_22
_atom_site_aniso_U_33
_atom_site_aniso_U_23
_atom_site_aniso_U_13
_atom_site_aniso_U_12
C1 0.052(4) 0.044(4) 0.043(3) -0.009(3) 0.006(3) 0.003(3)
C2 0.048(4) 0.059(4) 0.036(3) -0.009(3) 0.006(3) 0.012(3)
C3 0.051(4) 0.056(4) 0.038(3) 0.001(3) 0.009(3) 0.011(3)
C4 0.051(4) 0.052(4) 0.049(4) -0.002(3) 0.006(3) -0.001(3)
C5 0.049(4) 0.065(4) 0.046(3) 0.005(3) 0.002(3) -0.003(3)
C6 0.058(4) 0.045(4) 0.055(4) 0.002(3) 0.003(3) 0.008(3)
C7 0.062(4) 0.063(4) 0.061(4) 0.016(3) -0.013(3) -0.004(3)
C8 0.128(8) 0.110(7) 0.104(7) -0.009(6) -0.054(6) -0.002(6)
C9 0.050(4) 0.119(7) 0.091(6) 0.031(5) -0.007(4) 0.007(4)
C10 0.083(6) 0.095(6) 0.104(6) 0.047(5) -0.025(5) -0.009(5)
C11 0.060(5) 0.061(4) 0.050(4) 0.007(3) 0.012(3) 0.012(4)
C12 0.061(4) 0.046(4) 0.045(3) 0.004(3) 0.009(3) 0.011(3)
C13 0.056(4) 0.055(4) 0.043(3) 0.007(3) 0.001(3) 0.009(3)
C14 0.054(4) 0.054(4) 0.047(3) 0.011(3) 0.002(3) 0.009(3)
C15 0.065(5) 0.052(4) 0.051(4) 0.000(4) 0.010(3) 0.007(4)
C16 0.058(4) 0.058(4) 0.056(4) 0.004(3) 0.003(3) 0.004(3)
C17 0.046(4) 0.064(5) 0.069(5) 0.011(4) 0.007(4) 0.013(4)
C18 0.071(5) 0.078(5) 0.076(5) -0.004(4) -0.001(4) 0.002(4)
C19 0.092(8) 0.176(12) 0.38(2) -0.175(15) -0.054(11) 0.011(8)
C20 0.090(7) 0.226(13) 0.123(9) -0.047(9) 0.000(6) -0.054(8)
C21 0.284(18) 0.212(14) 0.112(9) 0.068(10) -0.103(11) -0.122(13)
C22 0.052(4) 0.052(4) 0.054(4) 0.001(3) -0.001(3) 0.018(3)
C23 0.046(3) 0.047(4) 0.052(4) 0.002(3) 0.003(3) 0.012(3)
C24 0.037(3) 0.054(4) 0.047(3) -0.005(3) -0.002(3) 0.013(3)
C25 0.043(3) 0.047(4) 0.057(4) -0.011(3) -0.002(3) 0.004(3)
C26 0.061(4) 0.055(5) 0.053(4) 0.005(4) 0.003(3) 0.003(3)
C27 0.062(4) 0.062(5) 0.053(4) -0.007(3) -0.001(3) 0.004(4)
C28 0.057(4) 0.053(4) 0.057(4) -0.009(3) 0.004(3) 0.001(3)
C29 0.095(6) 0.076(5) 0.043(4) -0.004(4) -0.007(3) -0.007(4)
C30 0.173(14) 0.104(8) 0.055(6) -0.002(6) -0.021(7) -0.007(9)
C31 0.118(9) 0.099(9) 0.060(6) -0.023(6) 0.006(5) -0.004(7)
C32 0.097(7) 0.152(9) 0.076(6) -0.020(6) -0.028(5) -0.015(6)
C33 0.044(4) 0.057(4) 0.061(4) -0.009(3) 0.004(4) 0.001(3)
C34 0.041(3) 0.048(4) 0.061(4) -0.016(3) 0.000(3) 0.000(3)
C35 0.043(3) 0.052(4) 0.053(4) -0.009(3) -0.009(3) -0.001(3)
C36 0.039(3) 0.042(4) 0.065(4) -0.011(3) -0.001(3) 0.000(3)
C37 0.046(4) 0.041(4) 0.078(5) -0.004(3) -0.004(3) 0.003(3)
C38 0.052(4) 0.048(4) 0.060(4) -0.006(3) 0.005(3) -0.004(3)
C39 0.048(4) 0.054(4) 0.061(4) -0.006(3) 0.008(3) -0.005(3)
C40 0.073(5) 0.063(5) 0.073(5) 0.008(4) 0.002(4) 0.000(4)
C41 0.162(10) 0.170(10) 0.077(6) 0.046(7) 0.033(6) 0.066(8)
C42 0.167(10) 0.065(6) 0.125(8) 0.025(6) -0.004(7) -0.012(6)
C43 0.099(7) 0.129(8) 0.096(7) 0.022(6) -0.024(5) 0.010(6)
C44 0.052(4) 0.058(5) 0.062(5) -0.016(4) -0.006(4) 0.004(3)
C45 0.062(5) 0.078(6) 0.067(5) -0.004(4) -0.020(4) 0.026(4)
C46 0.049(4) 0.068(5) 0.058(4) 0.003(3) -0.019(3) 0.014(3)
C47 0.073(5) 0.087(6) 0.066(5) 0.009(5) -0.010(4) 0.004(5)
C48 0.076(6) 0.085(6) 0.091(7) -0.002(5) -0.031(5) -0.008(5)
C49 0.048(4) 0.105(6) 0.067(5) -0.016(4) -0.011(4) 0.009(4)
C50 0.056(5) 0.144(8) 0.059(5) -0.006(5) 0.004(4) -0.001(5)
C51 0.053(5) 0.102(6) 0.073(5) -0.007(5) -0.005(4) -0.015(4)
C52 0.243(15) 0.113(9) 0.108(8) -0.020(7) -0.005(9) -0.082(9)
O1 0.056(3) 0.079(4) 0.062(3) -0.011(3) -0.004(2) 0.025(3)
O2 0.061(3) 0.073(3) 0.060(3) -0.001(3) -0.004(3) 0.015(3)
O3 0.064(3) 0.074(4) 0.061(3) -0.014(3) -0.001(2) 0.012(3)
O4 0.049(2) 0.068(3) 0.051(2) -0.007(2) -0.0085(18) 0.017(2)
I1 0.0905(5) 0.1757(8) 0.0972(5) -0.0572(4) -0.0295(3) 0.0289(4)
Cl1 0.287(5) 0.136(3) 0.129(2) 0.038(2) 0.046(3) 0.067(3)
Cl2 0.283(5) 0.176(3) 0.139(3) 0.008(2) -0.090(3) 0.001(3)

loop_
_geom_bond_atom_site_label_1
_geom_bond_atom_site_label_2
_geom_bond_distance
_geom_bond_site_symmetry_2
_geom_bond_publ_flag
C1 C2 1.376(8) . ?
C1 C6 1.399(8) . ?
C1 C44 1.520(9) . ?
C2 O2 1.375(7) . ?
C2 C3 1.411(8) . ?
C3 C4 1.392(8) . ?
C3 C11 1.527(9) . ?
C4 C5 1.394(8) . ?
C4 H4 0.97(5) . ?
C5 C6 1.386(9) . ?
C5 C7 1.529(8) . ?
C6 H6 0.96(5) . ?
C7 C9 1.518(10) . ?
C7 C10 1.526(9) . ?
C7 C8 1.529(11) . ?
C8 H8A 0.9600 . ?
C8 H8B 0.9600 . ?
C8 H8C 0.9600 . ?
C9 H9A 0.9600 . ?
C9 H9B 0.9600 . ?
C9 H9C 0.9600 . ?
C10 H10A 0.9600 . ?
C10 H10B 0.9600 . ?
C10 H10C 0.9600 . ?
C11 C12 1.514(9) . ?
C11 H11A 1.01(6) . ?
C11 H11B 0.91(7) . ?
C12 C17 1.381(9) . ?
C12 C13 1.386(8) . ?
C13 O3 1.361(8) . ?
C13 C14 1.395(8) . ?
C14 C15 1.392(9) . ?
C14 C22 1.511(9) . ?
C15 C16 1.372(9) . ?
C15 H15 0.75(5) . ?
C16 C17 1.389(9) . ?
C16 C18 1.523(10) . ?
C17 H17 0.76(6) . ?
C18 C19 1.486(12) . ?
C18 C20 1.498(12) . ?
C18 C21 1.510(13) . ?
C19 H19A 0.9600 . ?
C19 H19B 0.9600 . ?
C19 H19C 0.9600 . ?
C20 H20A 0.9600 . ?
C20 H20B 0.9600 . ?
C20 H20C 0.9600 . ?
C21 H21A 0.9600 . ?
C21 H21B 0.9600 . ?
C21 H21C 0.9600 . ?
C22 C23 1.514(9) . ?
C22 H22A 0.93(5) . ?
C22 H22B 1.01(6) . ?
C23 C28 1.377(8) . ?
C23 C24 1.404(8) . ?
C24 C25 1.371(8) . ?
C24 O4 1.398(7) . ?
C25 C26 1.398(9) . ?
C25 C33 1.511(9) . ?
C26 C27 1.382(9) . ?
C26 H26 0.84(5) . ?
C27 C28 1.394(9) . ?
C27 C29 1.528(9) . ?
C28 H28 1.00(6) . ?
C29 C31 1.507(12) . ?
C29 C32 1.525(11) . ?
C29 C30 1.533(12) . ?
C30 H30A 0.92(8) . ?
C30 H30B 0.97(8) . ?
C30 H30C 1.07(10) . ?
C31 H31A 0.84(7) . ?
C31 H31B 0.94(7) . ?
C31 H31C 1.04(8) . ?
C32 H32A 0.9600 . ?
C32 H32B 0.9600 . ?
C32 H32C 0.9600 . ?
C33 C34 1.512(9) . ?
C33 H33A 0.89(6) . ?
C33 H33B 0.88(5) . ?
C34 C39 1.378(9) . ?
C34 C35 1.396(8) . ?
C35 O1 1.371(8) . ?
C35 C36 1.404(8) . ?
C36 C37 1.368(9) . ?
C36 C44 1.522(9) . ?
C37 C38 1.397(9) . ?
C37 H37 0.87(5) . ?
C38 C39 1.377(9) . ?
C38 C40 1.534(9) . ?
C39 H39 0.99(7) . ?
C40 C41 1.496(11) . ?
C40 C43 1.542(11) . ?
C40 C42 1.550(11) . ?
C41 H41A 0.9600 . ?
C41 H41B 0.9600 . ?
C41 H41C 0.9600 . ?
C42 H42A 0.9600 . ?
C42 H42B 0.9600 . ?
C42 H42C 0.9600 . ?
C43 H43A 0.9600 . ?
C43 H43B 0.9600 . ?
C43 H43C 0.9600 . ?
C44 H44A 0.99(5) . ?
C44 H44B 0.74(5) . ?
C45 O4 1.445(7) . ?
C45 C46 1.514(9) . ?
C45 H45A 1.11(6) . ?
C45 H45B 0.96(8) . ?
C46 C51 1.378(10) . ?
C46 C47 1.391(10) . ?
C47 C48 1.379(11) . ?
C47 H47 0.95(9) . ?
C48 C49 1.352(12) . ?
C48 H48 0.82(7) . ?
C49 C50 1.364(11) . ?
C49 I1 2.098(7) . ?
C50 C51 1.355(11) . ?
C50 H50 0.92(7) . ?
C51 H51 0.90(6) . ?
C52 Cl1 1.585(11) . ?
C52 Cl2 1.791(12) . ?
C52 H52A 0.9700 . ?
C52 H52B 0.9700 . ?
O1 H1 0.55(6) . ?
O2 H2 0.75(8) . ?
O3 H3 0.70(7) . ?

loop_
_cod_related_entry_id
_cod_related_entry_database
_cod_related_entry_code
1 ChemSpider 21155221
